data_7006210
loop_
_publ_author_name
'Ledoux, Nele'
'Drozdzak, Renata'
'Allaert, Bart'
'Linden, Anthony'
'Van Der Voort, Pascal'
'Verpoort, Francis'

_publ_section_title
;
 Exploring new synthetic strategies in the development of a chemically
 activated Ru-based olefin metathesis catalyst.
;
_journal_issue 44
_journal_name_full 'Dalton transactions (Cambridge, England : 2003)'
_journal_page_first 5201
_journal_page_last 5210
_journal_paper_doi 10.1039/b709994k
_journal_year 2007
_chemical_formula_moiety 'C36 H37 Cl3 N2 Ru, 2(C H Cl3)'
_chemical_formula_sum 'C38 H39 Cl9 N2 Ru'
_chemical_formula_weight 943.82
_chemical_name_systematic
;
?
;
_space_group_IT_number 14
_symmetry_cell_setting monoclinic
_symmetry_Int_Tables_number 14
_symmetry_space_group_name_Hall '-P 2yn'
_symmetry_space_group_name_H-M 'P 1 21/n 1'
_atom_sites_solution_hydrogens geom
_atom_sites_solution_primary direct
_atom_sites_solution_secondary difmap
_audit_creation_date 07-05-02
_audit_creation_method SHELXL-97
_cell_angle_alpha 90.00
_cell_angle_beta 93.7330(10)
_cell_angle_gamma 90.00
_cell_formula_units_Z 4
_cell_length_a 16.3423(2)
_cell_length_b 15.4543(3)
_cell_length_c 16.7195(2)
_cell_measurement_reflns_used 90698
_cell_measurement_temperature 160(1)
_cell_measurement_theta_max 27.5
_cell_measurement_theta_min 2.0
_cell_volume 4213.70(11)
_computing_cell_refinement 'DENZO-SMN (Otwinowski & Minor, 1997)'
_computing_data_collection 'COLLECT (Nonius, 2000)'
_computing_data_reduction 'DENZO-SMN and SCALEPACK (Otwinowski & Minor, 1997)'
_computing_molecular_graphics 'ORTEPII (Johnson, 1976)'
_computing_publication_material 'SHELXL97 and PLATON (Spek, 2006)'
_computing_structure_refinement 'SHELXL97 (Sheldrick, 1997)'
_computing_structure_solution 'SIR92 (Altomare et al., 1994)'
_diffrn_ambient_temperature 160(1)
_diffrn_detector '65 mm CCD camera on \k goniostat'
_diffrn_detector_area_resol_mean 9
_diffrn_measured_fraction_theta_full 0.997
_diffrn_measured_fraction_theta_max 0.997
_diffrn_measurement_device_type 'Nonius KappaCCD area-detector diffractometer'
_diffrn_measurement_method '\f and \w scans with \k offsets'
_diffrn_radiation_monochromator 'horizontally mounted graphite crystal'
_diffrn_radiation_source 'Nonius FR590 sealed tube generator'
_diffrn_radiation_type 'Mo K\a'
_diffrn_radiation_wavelength 0.71073
_diffrn_reflns_av_R_equivalents 0.0700
_diffrn_reflns_av_sigmaI/netI 0.0315
_diffrn_reflns_limit_h_max 21
_diffrn_reflns_limit_h_min -21
_diffrn_reflns_limit_k_max 20
_diffrn_reflns_limit_k_min -20
_diffrn_reflns_limit_l_max 21
_diffrn_reflns_limit_l_min -21
_diffrn_reflns_number 89128
_diffrn_reflns_theta_full 27.46
_diffrn_reflns_theta_max 27.46
_diffrn_reflns_theta_min 2.14
_diffrn_standards_decay_% 0
_diffrn_standards_number 0
_exptl_absorpt_coefficient_mu 0.971
_exptl_absorpt_correction_T_max 0.703
_exptl_absorpt_correction_T_min 0.633
_exptl_absorpt_correction_type multi-scan
_exptl_absorpt_process_details '(Blessing, 1995)'
_exptl_crystal_colour red
_exptl_crystal_density_diffrn 1.488
_exptl_crystal_density_method 'not measured'
_exptl_crystal_description prism
_exptl_crystal_F_000 1912
_exptl_crystal_size_max 0.28
_exptl_crystal_size_mid 0.25
_exptl_crystal_size_min 0.22
_refine_diff_density_max 1.144
_refine_diff_density_min -0.965
_refine_diff_density_rms 0.108
_refine_ls_extinction_method none
_refine_ls_goodness_of_fit_ref 1.057
_refine_ls_hydrogen_treatment constr
_refine_ls_matrix_type full
_refine_ls_number_parameters 457
_refine_ls_number_reflns 9601
_refine_ls_number_restraints 0
_refine_ls_restrained_S_all 1.057
_refine_ls_R_factor_all 0.0569
_refine_ls_R_factor_gt 0.0446
_refine_ls_shift/su_max 0.001
_refine_ls_shift/su_mean 0.000
_refine_ls_structure_factor_coef Fsqd
_refine_ls_weighting_details 'w=1/[\s^2^(Fo^2^)+(0.0531P)^2^+10.7164P] where P=(Fo^2^+2Fc^2^)/3'
_refine_ls_weighting_scheme calc
_refine_ls_wR_factor_gt 0.1085
_refine_ls_wR_factor_ref 0.1160
_reflns_number_gt 8070
_reflns_number_total 9601
_reflns_threshold_expression 'I > 2\s(I)'
_cod_data_source_file b709994k.txt
_cod_data_source_block L0708
_cod_database_code 7006210

loop_
_symmetry_equiv_pos_as_xyz
'x, y, z'
'-x+1/2, y+1/2, -z+1/2'
'-x, -y, -z'
'x-1/2, -y-1/2, z-1/2'

loop_
_atom_site_label
_atom_site_type_symbol
_atom_site_fract_x
_atom_site_fract_y
_atom_site_fract_z
_atom_site_U_iso_or_equiv
_atom_site_adp_type
_atom_site_occupancy
_atom_site_symmetry_multiplicity
_atom_site_calc_flag
_atom_site_refinement_flags
_atom_site_disorder_assembly
_atom_site_disorder_group
Ru1 Ru 0.136895(13) 0.223795(14) 0.150154(13) 0.01246(7) Uani 1 1 d . . .
Cl1 Cl 0.12979(5) 0.27396(5) 0.28261(5) 0.02627(18) Uani 1 1 d . . .
Cl2 Cl 0.14942(6) 0.36903(5) 0.11246(5) 0.0308(2) Uani 1 1 d . . .
Cl3 Cl 0.17196(4) 0.18690(5) 0.02058(4) 0.02055(16) Uani 1 1 d . . .
N1 N 0.26708(15) 0.10556(16) 0.21107(15) 0.0173(5) Uani 1 1 d . . .
N2 N 0.14993(15) 0.04246(16) 0.22749(15) 0.0164(5) Uani 1 1 d . . .
C1 C 0.18528(17) 0.11238(18) 0.19789(16) 0.0138(5) Uani 1 1 d . . .
C2 C 0.2914(2) 0.0244(2) 0.2531(2) 0.0260(7) Uani 1 1 d . . .
H21 H 0.3219 0.0366 0.3050 0.031 Uiso 1 1 calc R . .
H22 H 0.3259 -0.0119 0.2200 0.031 Uiso 1 1 calc R . .
C3 C 0.21033(19) -0.0192(2) 0.2655(2) 0.0264(7) Uani 1 1 d . . .
H31 H 0.2068 -0.0764 0.2388 0.032 Uiso 1 1 calc R . .
H32 H 0.2020 -0.0267 0.3232 0.032 Uiso 1 1 calc R . .
C4 C 0.32813(17) 0.16110(19) 0.17956(18) 0.0168(6) Uani 1 1 d . . .
C5 C 0.36265(18) 0.22794(19) 0.22755(19) 0.0183(6) Uani 1 1 d . . .
C6 C 0.4236(2) 0.2783(2) 0.1960(2) 0.0224(6) Uani 1 1 d . . .
H6 H 0.4473 0.3243 0.2273 0.027 Uiso 1 1 calc R . .
C7 C 0.45087(19) 0.2636(2) 0.1204(2) 0.0229(7) Uani 1 1 d . . .
C8 C 0.41763(19) 0.1944(2) 0.0765(2) 0.0235(7) Uani 1 1 d . . .
H8 H 0.4368 0.1830 0.0251 0.028 Uiso 1 1 calc R . .
C9 C 0.35764(18) 0.1413(2) 0.10484(19) 0.0198(6) Uani 1 1 d . . .
C10 C 0.3395(2) 0.2431(2) 0.31152(19) 0.0233(7) Uani 1 1 d . . .
H101 H 0.3483 0.1899 0.3429 0.035 Uiso 1 1 calc R . .
H102 H 0.2816 0.2597 0.3109 0.035 Uiso 1 1 calc R . .
H103 H 0.3735 0.2896 0.3358 0.035 Uiso 1 1 calc R . .
C11 C 0.5171(2) 0.3197(3) 0.0876(3) 0.0356(9) Uani 1 1 d . . .
H111 H 0.5009 0.3806 0.0900 0.053 Uiso 1 1 calc R . .
H112 H 0.5244 0.3036 0.0318 0.053 Uiso 1 1 calc R . .
H113 H 0.5687 0.3110 0.1197 0.053 Uiso 1 1 calc R . .
C12 C 0.3303(2) 0.0618(2) 0.0577(2) 0.0293(8) Uani 1 1 d . . .
H121 H 0.3312 0.0739 0.0002 0.044 Uiso 1 1 calc R . .
H122 H 0.2744 0.0463 0.0704 0.044 Uiso 1 1 calc R . .
H123 H 0.3674 0.0136 0.0719 0.044 Uiso 1 1 calc R . .
C13 C 0.06543(18) 0.01666(18) 0.21785(18) 0.0163(6) Uani 1 1 d . . .
C14 C 0.03873(19) -0.02670(19) 0.14730(19) 0.0188(6) Uani 1 1 d . . .
C15 C -0.0410(2) -0.0587(2) 0.1412(2) 0.0227(6) Uani 1 1 d . . .
H15 H -0.0600 -0.0884 0.0938 0.027 Uiso 1 1 calc R . .
C16 C -0.09342(19) -0.0485(2) 0.2026(2) 0.0256(7) Uani 1 1 d . . .
C17 C -0.0644(2) -0.0043(2) 0.2718(2) 0.0243(7) Uani 1 1 d . . .
H17 H -0.1000 0.0037 0.3139 0.029 Uiso 1 1 calc R . .
C18 C 0.01511(19) 0.0284(2) 0.28101(19) 0.0202(6) Uani 1 1 d . . .
C19 C 0.0935(2) -0.0371(2) 0.0792(2) 0.0246(7) Uani 1 1 d . . .
H191 H 0.0654 -0.0720 0.0368 0.037 Uiso 1 1 calc R . .
H192 H 0.1443 -0.0662 0.0986 0.037 Uiso 1 1 calc R . .
H193 H 0.1065 0.0199 0.0579 0.037 Uiso 1 1 calc R . .
C20 C -0.1791(2) -0.0866(3) 0.1957(3) 0.0432(10) Uani 1 1 d . . .
H201 H -0.2090 -0.0640 0.1474 0.065 Uiso 1 1 calc R . .
H202 H -0.2082 -0.0706 0.2430 0.065 Uiso 1 1 calc R . .
H203 H -0.1756 -0.1498 0.1921 0.065 Uiso 1 1 calc R . .
C21 C 0.0435(2) 0.0747(3) 0.3571(2) 0.0301(8) Uani 1 1 d . . .
H211 H 0.1016 0.0619 0.3702 0.045 Uiso 1 1 calc R . .
H212 H 0.0111 0.0551 0.4010 0.045 Uiso 1 1 calc R . .
H213 H 0.0364 0.1372 0.3497 0.045 Uiso 1 1 calc R . .
C22 C 0.03870(18) 0.19002(19) 0.13745(17) 0.0152(6) Uani 1 1 d . . .
C23 C -0.04446(17) 0.16949(19) 0.12694(18) 0.0164(6) Uani 1 1 d . . .
H23 H -0.0621 0.1195 0.1541 0.020 Uiso 1 1 calc R . .
C24 C -0.10337(18) 0.21398(19) 0.08142(17) 0.0162(6) Uani 1 1 d . . .
C25 C -0.18953(18) 0.1869(2) 0.08232(18) 0.0177(6) Uani 1 1 d . . .
C26 C -0.2211(2) 0.1518(3) 0.1507(2) 0.0304(8) Uani 1 1 d . . .
H26 H -0.1872 0.1469 0.1988 0.037 Uiso 1 1 calc R . .
C27 C -0.3022(2) 0.1239(3) 0.1486(2) 0.0407(10) Uani 1 1 d . . .
H27 H -0.3235 0.1006 0.1956 0.049 Uiso 1 1 calc R . .
C28 C -0.3519(2) 0.1300(3) 0.0790(2) 0.0349(9) Uani 1 1 d . . .
H28 H -0.4071 0.1105 0.0781 0.042 Uiso 1 1 calc R . .
C29 C -0.3218(2) 0.1641(2) 0.0107(2) 0.0283(7) Uani 1 1 d . . .
H29 H -0.3560 0.1675 -0.0374 0.034 Uiso 1 1 calc R . .
C30 C -0.24144(19) 0.1936(2) 0.01226(19) 0.0208(6) Uani 1 1 d . . .
H30 H -0.2214 0.2186 -0.0345 0.025 Uiso 1 1 calc R . .
C31 C -0.08379(18) 0.28766(19) 0.03032(17) 0.0166(6) Uani 1 1 d . . .
C32 C -0.1353(2) 0.3607(2) 0.02742(19) 0.0241(7) Uani 1 1 d . . .
H321 H -0.1832 0.3613 0.0566 0.029 Uiso 1 1 calc R . .
C33 C -0.1158(3) 0.4318(2) -0.0182(2) 0.0323(8) Uani 1 1 d . . .
H33 H -0.1497 0.4817 -0.0189 0.039 Uiso 1 1 calc R . .
C34 C -0.0474(2) 0.4304(2) -0.0625(2) 0.0314(8) Uani 1 1 d . . .
H34 H -0.0345 0.4792 -0.0938 0.038 Uiso 1 1 calc R . .
C35 C 0.0020(2) 0.3582(3) -0.0614(2) 0.0289(8) Uani 1 1 d . . .
H35 H 0.0487 0.3573 -0.0923 0.035 Uiso 1 1 calc R . .
C36 C -0.01575(18) 0.2867(2) -0.01552(18) 0.0210(6) Uani 1 1 d . . .
H36 H 0.0185 0.2370 -0.0154 0.025 Uiso 1 1 calc R . .
Cl4 Cl 0.97960(8) 0.41265(9) 0.38804(6) 0.0535(3) Uani 1 1 d . . .
Cl5 Cl 0.88996(9) 0.38042(10) 0.23815(9) 0.0691(4) Uani 1 1 d . . .
Cl6 Cl 0.98562(6) 0.53802(7) 0.26208(7) 0.0445(3) Uani 1 1 d . . .
C37 C 0.9792(2) 0.4268(3) 0.2841(2) 0.0325(8) Uani 1 1 d . . .
H37 H 1.0281 0.3968 0.2641 0.039 Uiso 1 1 calc R . .
Cl7 Cl 0.78927(7) 0.57401(9) 0.13121(6) 0.0508(3) Uani 1 1 d . . .
Cl8 Cl 0.66047(7) 0.56234(9) 0.00688(7) 0.0551(3) Uani 1 1 d . . .
Cl9 Cl 0.66734(9) 0.70879(8) 0.11388(7) 0.0553(3) Uani 1 1 d . . .
C38 C 0.7247(2) 0.6340(3) 0.0628(2) 0.0351(8) Uani 1 1 d . . .
H38 H 0.7595 0.6659 0.0255 0.042 Uiso 1 1 calc R . .

loop_
_atom_site_aniso_label
_atom_site_aniso_U_11
_atom_site_aniso_U_22
_atom_site_aniso_U_33
_atom_site_aniso_U_23
_atom_site_aniso_U_13
_atom_site_aniso_U_12
Ru1 0.01307(12) 0.00781(11) 0.01601(12) 0.00094(8) -0.00283(8) 0.00067(8)
Cl1 0.0318(4) 0.0248(4) 0.0215(4) -0.0081(3) -0.0038(3) 0.0113(3)
Cl2 0.0452(5) 0.0100(3) 0.0353(4) 0.0052(3) -0.0125(4) -0.0068(3)
Cl3 0.0197(3) 0.0235(4) 0.0188(3) 0.0025(3) 0.0033(3) 0.0008(3)
N1 0.0165(12) 0.0110(12) 0.0242(13) 0.0038(10) -0.0006(10) 0.0017(9)
N2 0.0144(11) 0.0119(11) 0.0227(12) 0.0047(10) -0.0001(10) 0.0022(9)
C1 0.0185(13) 0.0106(13) 0.0122(12) -0.0020(10) 0.0000(11) 0.0028(10)
C2 0.0206(15) 0.0157(15) 0.0405(19) 0.0097(14) -0.0060(14) 0.0034(12)
C3 0.0193(15) 0.0230(17) 0.0361(18) 0.0148(14) -0.0032(14) 0.0034(13)
C4 0.0133(13) 0.0141(14) 0.0226(14) 0.0009(11) -0.0012(11) 0.0020(11)
C5 0.0168(14) 0.0165(14) 0.0212(14) -0.0003(12) -0.0018(11) 0.0047(11)
C6 0.0219(15) 0.0161(15) 0.0288(17) -0.0040(13) -0.0009(13) -0.0009(12)
C7 0.0192(15) 0.0185(16) 0.0313(17) 0.0009(13) 0.0044(13) -0.0007(12)
C8 0.0202(15) 0.0253(16) 0.0254(16) -0.0038(13) 0.0057(13) 0.0030(13)
C9 0.0158(14) 0.0178(15) 0.0253(15) -0.0041(12) -0.0020(12) 0.0026(11)
C10 0.0272(16) 0.0241(16) 0.0184(15) -0.0043(13) 0.0002(13) -0.0008(13)
C11 0.0315(19) 0.0285(19) 0.049(2) -0.0006(17) 0.0152(17) -0.0090(15)
C12 0.0251(16) 0.0255(17) 0.0371(19) -0.0143(15) 0.0006(14) 0.0006(14)
C13 0.0163(13) 0.0114(13) 0.0209(14) 0.0050(11) 0.0001(11) 0.0006(10)
C14 0.0219(15) 0.0096(13) 0.0247(15) 0.0011(11) 0.0012(12) 0.0015(11)
C15 0.0238(16) 0.0160(15) 0.0278(16) -0.0002(13) -0.0022(13) -0.0022(12)
C16 0.0186(15) 0.0196(16) 0.0382(19) 0.0043(14) -0.0010(14) -0.0026(12)
C17 0.0222(15) 0.0214(16) 0.0304(17) 0.0055(13) 0.0097(13) 0.0029(12)
C18 0.0225(15) 0.0163(14) 0.0219(15) 0.0051(12) 0.0010(12) 0.0020(12)
C19 0.0272(16) 0.0212(16) 0.0257(16) -0.0038(13) 0.0044(13) 0.0014(13)
C20 0.0257(19) 0.045(2) 0.060(3) -0.002(2) 0.0068(18) -0.0125(17)
C21 0.0322(18) 0.036(2) 0.0218(16) -0.0026(15) 0.0017(14) 0.0007(15)
C22 0.0190(14) 0.0131(13) 0.0133(13) 0.0025(11) -0.0004(11) 0.0038(11)
C23 0.0156(13) 0.0139(13) 0.0195(14) 0.0006(11) 0.0002(11) -0.0007(11)
C24 0.0170(14) 0.0147(14) 0.0169(13) -0.0012(11) 0.0011(11) 0.0007(11)
C25 0.0140(13) 0.0171(14) 0.0218(15) 0.0038(12) 0.0001(11) 0.0026(11)
C26 0.0192(16) 0.044(2) 0.0279(17) 0.0142(16) 0.0017(13) 0.0023(15)
C27 0.0240(18) 0.061(3) 0.038(2) 0.025(2) 0.0082(16) -0.0045(18)
C28 0.0132(15) 0.042(2) 0.049(2) 0.0097(18) 0.0013(15) -0.0032(14)
C29 0.0176(15) 0.0333(19) 0.0331(18) -0.0008(15) -0.0049(13) 0.0008(14)
C30 0.0188(14) 0.0231(16) 0.0204(15) 0.0026(12) 0.0009(12) 0.0002(12)
C31 0.0166(13) 0.0172(14) 0.0156(13) 0.0015(11) -0.0026(11) -0.0004(11)
C32 0.0308(17) 0.0187(15) 0.0231(16) 0.0026(13) 0.0031(13) 0.0052(13)
C33 0.055(2) 0.0162(16) 0.0248(17) 0.0027(13) -0.0027(16) 0.0013(15)
C34 0.047(2) 0.0236(17) 0.0230(16) 0.0097(14) -0.0049(15) -0.0152(16)
C35 0.0224(16) 0.041(2) 0.0226(16) 0.0090(15) -0.0011(13) -0.0113(15)
C36 0.0154(14) 0.0276(17) 0.0195(15) 0.0055(13) -0.0038(12) 0.0015(12)
Cl4 0.0627(7) 0.0676(8) 0.0306(5) 0.0148(5) 0.0052(5) 0.0021(6)
Cl5 0.0587(8) 0.0736(9) 0.0715(9) -0.0243(7) -0.0229(7) 0.0036(7)
Cl6 0.0364(5) 0.0473(6) 0.0518(6) 0.0160(5) 0.0193(4) 0.0129(4)
C37 0.0246(17) 0.047(2) 0.0264(17) 0.0016(16) 0.0047(14) 0.0133(16)
Cl7 0.0394(5) 0.0753(8) 0.0375(5) 0.0080(5) 0.0017(4) 0.0088(5)
Cl8 0.0454(6) 0.0719(8) 0.0476(6) -0.0135(6) 0.0005(5) -0.0169(6)
Cl9 0.0705(8) 0.0482(7) 0.0483(6) 0.0012(5) 0.0131(6) 0.0123(6)
C38 0.036(2) 0.042(2) 0.0274(18) 0.0036(16) 0.0047(15) -0.0077(17)

loop_
_atom_type_symbol
_atom_type_description
_atom_type_number_in_cell
_atom_type_scat_dispersion_real
_atom_type_scat_dispersion_imag
_atom_type_scat_source
C C 152 0.0033 0.0016
; International Tables for Crystallography (1992).
Vol. C, Tables 4.2.6.8 and 6.1.1.4
;
H H 156 0.0000 0.0000
; International Tables for Crystallography (1992).
Vol. C, Tables 4.2.6.8 and 6.1.1.4
;
Cl Cl 36 0.1484 0.1585
; International Tables for Crystallography (1992).
Vol. C, Tables 4.2.6.8 and 6.1.1.4
;
N N 8 0.0061 0.0033
; International Tables for Crystallography (1992).
Vol. C, Tables 4.2.6.8 and 6.1.1.4
;
Ru Ru 4 -1.2594 0.8363
; International Tables for Crystallography (1992).
Vol. C, Tables 4.2.6.8 and 6.1.1.4
;

loop_
_geom_angle_atom_site_label_1
_geom_angle_atom_site_label_2
_geom_angle_atom_site_label_3
_geom_angle
_geom_angle_site_symmetry_1
_geom_angle_site_symmetry_3
_geom_angle_publ_flag
C22 Ru1 C1 97.45(13) . . ?
C22 Ru1 Cl2 111.18(10) . . ?
C1 Ru1 Cl2 151.26(8) . . ?
C22 Ru1 Cl3 95.51(10) . . ?
C1 Ru1 Cl3 92.55(8) . . ?
Cl2 Ru1 Cl3 87.34(3) . . ?
C22 Ru1 Cl1 96.63(10) . . ?
C1 Ru1 Cl1 87.22(8) . . ?
Cl2 Ru1 Cl1 87.03(3) . . ?
Cl3 Ru1 Cl1 167.79(3) . . ?
C1 N1 C4 126.7(2) . . ?
C1 N1 C2 112.2(2) . . ?
C4 N1 C2 120.5(2) . . ?
C1 N2 C13 128.2(2) . . ?
C1 N2 C3 112.7(2) . . ?
C13 N2 C3 118.5(2) . . ?
N2 C1 N1 109.0(2) . . ?
N2 C1 Ru1 131.5(2) . . ?
N1 C1 Ru1 119.2(2) . . ?
N1 C2 C3 103.4(2) . . ?
N1 C2 H21 111.1 . . ?
C3 C2 H21 111.1 . . ?
N1 C2 H22 111.1 . . ?
C3 C2 H22 111.1 . . ?
H21 C2 H22 109.0 . . ?
N2 C3 C2 102.7(2) . . ?
N2 C3 H31 111.2 . . ?
C2 C3 H31 111.2 . . ?
N2 C3 H32 111.2 . . ?
C2 C3 H32 111.2 . . ?
H31 C3 H32 109.1 . . ?
C9 C4 C5 121.4(3) . . ?
C9 C4 N1 118.8(3) . . ?
C5 C4 N1 119.4(3) . . ?
C6 C5 C4 117.7(3) . . ?
C6 C5 C10 119.9(3) . . ?
C4 C5 C10 122.4(3) . . ?
C7 C6 C5 122.2(3) . . ?
C7 C6 H6 118.9 . . ?
C5 C6 H6 118.9 . . ?
C6 C7 C8 118.0(3) . . ?
C6 C7 C11 121.0(3) . . ?
C8 C7 C11 120.9(3) . . ?
C9 C8 C7 122.6(3) . . ?
C9 C8 H8 118.7 . . ?
C7 C8 H8 118.7 . . ?
C8 C9 C4 117.8(3) . . ?
C8 C9 C12 119.7(3) . . ?
C4 C9 C12 122.4(3) . . ?
C5 C10 H101 109.5 . . ?
C5 C10 H102 109.5 . . ?
H101 C10 H102 109.5 . . ?
C5 C10 H103 109.5 . . ?
H101 C10 H103 109.5 . . ?
H102 C10 H103 109.5 . . ?
C7 C11 H111 109.5 . . ?
C7 C11 H112 109.5 . . ?
H111 C11 H112 109.5 . . ?
C7 C11 H113 109.5 . . ?
H111 C11 H113 109.5 . . ?
H112 C11 H113 109.5 . . ?
C9 C12 H121 109.5 . . ?
C9 C12 H122 109.5 . . ?
H121 C12 H122 109.5 . . ?
C9 C12 H123 109.5 . . ?
H121 C12 H123 109.5 . . ?
H122 C12 H123 109.5 . . ?
C18 C13 C14 122.3(3) . . ?
C18 C13 N2 119.3(3) . . ?
C14 C13 N2 118.1(3) . . ?
C15 C14 C13 118.1(3) . . ?
C15 C14 C19 120.5(3) . . ?
C13 C14 C19 121.4(3) . . ?
C16 C15 C14 121.7(3) . . ?
C16 C15 H15 119.1 . . ?
C14 C15 H15 119.1 . . ?
C15 C16 C17 118.3(3) . . ?
C15 C16 C20 120.7(3) . . ?
C17 C16 C20 121.0(3) . . ?
C18 C17 C16 122.1(3) . . ?
C18 C17 H17 118.9 . . ?
C16 C17 H17 118.9 . . ?
C13 C18 C17 117.5(3) . . ?
C13 C18 C21 122.6(3) . . ?
C17 C18 C21 119.9(3) . . ?
C14 C19 H191 109.5 . . ?
C14 C19 H192 109.5 . . ?
H191 C19 H192 109.5 . . ?
C14 C19 H193 109.5 . . ?
H191 C19 H193 109.5 . . ?
H192 C19 H193 109.5 . . ?
C16 C20 H201 109.5 . . ?
C16 C20 H202 109.5 . . ?
H201 C20 H202 109.5 . . ?
C16 C20 H203 109.5 . . ?
H201 C20 H203 109.5 . . ?
H202 C20 H203 109.5 . . ?
C18 C21 H211 109.5 . . ?
C18 C21 H212 109.5 . . ?
H211 C21 H212 109.5 . . ?
C18 C21 H213 109.5 . . ?
H211 C21 H213 109.5 . . ?
H212 C21 H213 109.5 . . ?
C23 C22 Ru1 175.1(2) . . ?
C24 C23 C22 126.7(3) . . ?
C24 C23 H23 116.6 . . ?
C22 C23 H23 116.6 . . ?
C23 C24 C25 119.3(3) . . ?
C23 C24 C31 122.6(3) . . ?
C25 C24 C31 118.1(3) . . ?
C26 C25 C30 118.5(3) . . ?
C26 C25 C24 121.7(3) . . ?
C30 C25 C24 119.8(3) . . ?
C27 C26 C25 120.1(3) . . ?
C27 C26 H26 119.9 . . ?
C25 C26 H26 119.9 . . ?
C28 C27 C26 120.5(3) . . ?
C28 C27 H27 119.7 . . ?
C26 C27 H27 119.7 . . ?
C29 C28 C27 120.2(3) . . ?
C29 C28 H28 119.9 . . ?
C27 C28 H28 119.9 . . ?
C28 C29 C30 119.9(3) . . ?
C28 C29 H29 120.0 . . ?
C30 C29 H29 120.0 . . ?
C29 C30 C25 120.7(3) . . ?
C29 C30 H30 119.7 . . ?
C25 C30 H30 119.7 . . ?
C36 C31 C32 119.2(3) . . ?
C36 C31 C24 121.6(3) . . ?
C32 C31 C24 119.3(3) . . ?
C33 C32 C31 119.8(3) . . ?
C33 C32 H321 120.1 . . ?
C31 C32 H321 120.1 . . ?
C34 C33 C32 120.4(3) . . ?
C34 C33 H33 119.8 . . ?
C32 C33 H33 119.8 . . ?
C35 C34 C33 119.9(3) . . ?
C35 C34 H34 120.0 . . ?
C33 C34 H34 120.0 . . ?
C34 C35 C36 120.7(3) . . ?
C34 C35 H35 119.6 . . ?
C36 C35 H35 119.6 . . ?
C35 C36 C31 120.0(3) . . ?
C35 C36 H36 120.0 . . ?
C31 C36 H36 120.0 . . ?
Cl4 C37 Cl5 109.4(2) . . ?
Cl4 C37 Cl6 109.5(2) . . ?
Cl5 C37 Cl6 111.4(2) . . ?
Cl4 C37 H37 108.8 . . ?
Cl5 C37 H37 108.8 . . ?
Cl6 C37 H37 108.8 . . ?
Cl9 C38 Cl8 110.9(2) . . ?
Cl9 C38 Cl7 110.3(2) . . ?
Cl8 C38 Cl7 109.0(2) . . ?
Cl9 C38 H38 108.9 . . ?
Cl8 C38 H38 108.9 . . ?
Cl7 C38 H38 108.9 . . ?

loop_
_geom_bond_atom_site_label_1
_geom_bond_atom_site_label_2
_geom_bond_distance
_geom_bond_site_symmetry_2
_geom_bond_publ_flag
Ru1 C22 1.688(3) . ?
Ru1 C1 2.036(3) . ?
Ru1 Cl2 2.3439(8) . ?
Ru1 Cl3 2.3470(8) . ?
Ru1 Cl1 2.3563(8) . ?
N1 C1 1.345(4) . ?
N1 C4 1.442(4) . ?
N1 C2 1.479(4) . ?
N2 C1 1.335(4) . ?
N2 C13 1.436(4) . ?
N2 C3 1.485(4) . ?
C2 C3 1.513(4) . ?
C2 H21 0.9900 . ?
C2 H22 0.9900 . ?
C3 H31 0.9900 . ?
C3 H32 0.9900 . ?
C4 C9 1.402(4) . ?
C4 C5 1.404(4) . ?
C5 C6 1.396(4) . ?
C5 C10 1.496(4) . ?
C6 C7 1.386(5) . ?
C6 H6 0.9500 . ?
C7 C8 1.387(5) . ?
C7 C11 1.515(5) . ?
C8 C9 1.385(5) . ?
C8 H8 0.9500 . ?
C9 C12 1.512(4) . ?
C10 H101 0.9800 . ?
C10 H102 0.9800 . ?
C10 H103 0.9800 . ?
C11 H111 0.9800 . ?
C11 H112 0.9800 . ?
C11 H113 0.9800 . ?
C12 H121 0.9800 . ?
C12 H122 0.9800 . ?
C12 H123 0.9800 . ?
C13 C18 1.392(4) . ?
C13 C14 1.401(4) . ?
C14 C15 1.391(4) . ?
C14 C19 1.502(4) . ?
C15 C16 1.389(5) . ?
C15 H15 0.9500 . ?
C16 C17 1.400(5) . ?
C16 C20 1.517(5) . ?
C17 C18 1.393(5) . ?
C17 H17 0.9500 . ?
C18 C21 1.507(5) . ?
C19 H191 0.9800 . ?
C19 H192 0.9800 . ?
C19 H193 0.9800 . ?
C20 H201 0.9800 . ?
C20 H202 0.9800 . ?
C20 H203 0.9800 . ?
C21 H211 0.9800 . ?
C21 H212 0.9800 . ?
C21 H213 0.9800 . ?
C22 C23 1.396(4) . ?
C23 C24 1.372(4) . ?
C23 H23 0.9500 . ?
C24 C25 1.470(4) . ?
C24 C31 1.471(4) . ?
C25 C26 1.394(4) . ?
C25 C30 1.405(4) . ?
C26 C27 1.393(5) . ?
C26 H26 0.9500 . ?
C27 C28 1.379(6) . ?
C27 H27 0.9500 . ?
C28 C29 1.377(5) . ?
C28 H28 0.9500 . ?
C29 C30 1.389(4) . ?
C29 H29 0.9500 . ?
C30 H30 0.9500 . ?
C31 C36 1.391(4) . ?
C31 C32 1.406(4) . ?
C32 C33 1.386(5) . ?
C32 H321 0.9500 . ?
C33 C34 1.382(6) . ?
C33 H33 0.9500 . ?
C34 C35 1.377(6) . ?
C34 H34 0.9500 . ?
C35 C36 1.386(5) . ?
C35 H35 0.9500 . ?
C36 H36 0.9500 . ?
Cl4 C37 1.751(4) . ?
Cl5 C37 1.757(4) . ?
Cl6 C37 1.762(4) . ?
C37 H37 1.0000 . ?
Cl7 C38 1.767(4) . ?
Cl8 C38 1.753(4) . ?
Cl9 C38 1.747(4) . ?
C38 H38 1.0000 . ?

loop_
_geom_torsion_atom_site_label_1
_geom_torsion_atom_site_label_2
_geom_torsion_atom_site_label_3
_geom_torsion_atom_site_label_4
_geom_torsion
_geom_torsion_site_symmetry_1
_geom_torsion_site_symmetry_2
_geom_torsion_site_symmetry_3
_geom_torsion_site_symmetry_4
_geom_torsion_publ_flag
C13 N2 C1 N1 -171.0(3) . . . . ?
C3 N2 C1 N1 0.5(4) . . . . ?
C13 N2 C1 Ru1 15.7(5) . . . . ?
C3 N2 C1 Ru1 -172.8(2) . . . . ?
C4 N1 C1 N2 171.2(3) . . . . ?
C2 N1 C1 N2 0.1(3) . . . . ?
C4 N1 C1 Ru1 -14.6(4) . . . . ?
C2 N1 C1 Ru1 174.4(2) . . . . ?
C22 Ru1 C1 N2 -13.9(3) . . . . ?
Cl2 Ru1 C1 N2 161.06(19) . . . . ?
Cl3 Ru1 C1 N2 -109.8(3) . . . . ?
Cl1 Ru1 C1 N2 82.4(3) . . . . ?
C22 Ru1 C1 N1 173.4(2) . . . . ?
Cl2 Ru1 C1 N1 -11.6(3) . . . . ?
Cl3 Ru1 C1 N1 77.5(2) . . . . ?
Cl1 Ru1 C1 N1 -90.3(2) . . . . ?
C1 N1 C2 C3 -0.7(4) . . . . ?
C4 N1 C2 C3 -172.4(3) . . . . ?
C1 N2 C3 C2 -0.9(4) . . . . ?
C13 N2 C3 C2 171.5(3) . . . . ?
N1 C2 C3 N2 0.9(3) . . . . ?
C1 N1 C4 C9 -88.3(4) . . . . ?
C2 N1 C4 C9 82.1(4) . . . . ?
C1 N1 C4 C5 98.3(4) . . . . ?
C2 N1 C4 C5 -91.3(4) . . . . ?
C9 C4 C5 C6 4.5(4) . . . . ?
N1 C4 C5 C6 177.8(3) . . . . ?
C9 C4 C5 C10 -172.1(3) . . . . ?
N1 C4 C5 C10 1.1(4) . . . . ?
C4 C5 C6 C7 -0.7(5) . . . . ?
C10 C5 C6 C7 176.0(3) . . . . ?
C5 C6 C7 C8 -2.2(5) . . . . ?
C5 C6 C7 C11 179.8(3) . . . . ?
C6 C7 C8 C9 1.4(5) . . . . ?
C11 C7 C8 C9 179.4(3) . . . . ?
C7 C8 C9 C4 2.3(5) . . . . ?
C7 C8 C9 C12 -173.9(3) . . . . ?
C5 C4 C9 C8 -5.3(4) . . . . ?
N1 C4 C9 C8 -178.6(3) . . . . ?
C5 C4 C9 C12 170.8(3) . . . . ?
N1 C4 C9 C12 -2.5(4) . . . . ?
C1 N2 C13 C18 -103.8(4) . . . . ?
C3 N2 C13 C18 85.1(4) . . . . ?
C1 N2 C13 C14 81.8(4) . . . . ?
C3 N2 C13 C14 -89.2(3) . . . . ?
C18 C13 C14 C15 0.0(4) . . . . ?
N2 C13 C14 C15 174.1(3) . . . . ?
C18 C13 C14 C19 178.8(3) . . . . ?
N2 C13 C14 C19 -7.1(4) . . . . ?
C13 C14 C15 C16 0.1(5) . . . . ?
C19 C14 C15 C16 -178.7(3) . . . . ?
C14 C15 C16 C17 0.3(5) . . . . ?
C14 C15 C16 C20 -178.0(3) . . . . ?
C15 C16 C17 C18 -0.8(5) . . . . ?
C20 C16 C17 C18 177.5(3) . . . . ?
C14 C13 C18 C17 -0.4(4) . . . . ?
N2 C13 C18 C17 -174.5(3) . . . . ?
C14 C13 C18 C21 179.8(3) . . . . ?
N2 C13 C18 C21 5.7(4) . . . . ?
C16 C17 C18 C13 0.8(5) . . . . ?
C16 C17 C18 C21 -179.4(3) . . . . ?
C22 C23 C24 C25 -175.2(3) . . . . ?
C22 C23 C24 C31 5.7(5) . . . . ?
C23 C24 C25 C26 33.0(5) . . . . ?
C31 C24 C25 C26 -147.9(3) . . . . ?
C23 C24 C25 C30 -145.0(3) . . . . ?
C31 C24 C25 C30 34.1(4) . . . . ?
C30 C25 C26 C27 0.3(6) . . . . ?
C24 C25 C26 C27 -177.7(4) . . . . ?
C25 C26 C27 C28 0.6(7) . . . . ?
C26 C27 C28 C29 -0.3(7) . . . . ?
C27 C28 C29 C30 -0.8(6) . . . . ?
C28 C29 C30 C25 1.8(5) . . . . ?
C26 C25 C30 C29 -1.5(5) . . . . ?
C24 C25 C30 C29 176.6(3) . . . . ?
C23 C24 C31 C36 41.4(4) . . . . ?
C25 C24 C31 C36 -137.7(3) . . . . ?
C23 C24 C31 C32 -138.9(3) . . . . ?
C25 C24 C31 C32 41.9(4) . . . . ?
C36 C31 C32 C33 -2.7(5) . . . . ?
C24 C31 C32 C33 177.6(3) . . . . ?
C31 C32 C33 C34 1.8(5) . . . . ?
C32 C33 C34 C35 -0.2(5) . . . . ?
C33 C34 C35 C36 -0.5(5) . . . . ?
C34 C35 C36 C31 -0.4(5) . . . . ?
C32 C31 C36 C35 2.0(5) . . . . ?
C24 C31 C36 C35 -178.3(3) . . . . ?
